data_7045835
loop_
_publ_author_name
'Sanchez-Perez, Clara'
'Knapp, Caroline E.'
'Karjalainen, Minna M.'
'Oilunkaniemi, Raija'
'Carmalt, Claire J.'
'Laitinen, Risto S.'

_publ_section_title
;
 Macrocycles containing 1,1'-ferrocenyldiselenolato ligands on group 4
 metallocenes.
;
_journal_issue 15
_journal_name_full 'Dalton transactions (Cambridge, England : 2003)'
_journal_page_first 5415
_journal_page_last 5421
_journal_paper_doi 10.1039/c8dt00300a
_journal_volume 47
_journal_year 2018
_chemical_formula_sum 'C56 H68 Fe2 Hf2 Se4'
_chemical_formula_weight 1525.62
_chemical_name_systematic Bis(1,1'-ferrocenyldiselenolato)bis{bis(tert-butylcyclopentadienyl)hafnium}
_chemical_properties_physical Air-sensitive,Moisture-sensitive
_space_group_crystal_system monoclinic
_space_group_IT_number 14
_space_group_name_Hall '-P 2ybc'
_space_group_name_H-M_alt 'P 1 21/c 1'
_symmetry_space_group_name_Hall '-P 2ybc'
_symmetry_space_group_name_H-M 'P 1 21/c 1'
_atom_sites_solution_hydrogens geom
_atom_sites_solution_primary direct
_atom_sites_solution_secondary difmap
_audit_creation_method SHELXL-2016/6
_audit_update_record
;
2017-12-12 deposited with the CCDC.
2018-03-12 downloaded from the CCDC.
;
_cell_angle_alpha 90
_cell_angle_beta 90.62(3)
_cell_angle_gamma 90
_cell_formula_units_Z 4
_cell_length_a 13.866(3)
_cell_length_b 20.452(4)
_cell_length_c 18.464(4)
_cell_measurement_reflns_used 8550
_cell_measurement_temperature 120(2)
_cell_measurement_theta_max 26.000
_cell_measurement_theta_min 2.938
_cell_volume 5235.9(19)
_computing_cell_refinement 'DENZO-SMN (Otwinowski & Minor, 1997)'
_computing_data_collection 'COLLECT (Bruker, 2008)'
_computing_data_reduction 'DENZO-SMN (Otwinowski & Minor, 1997)'
_computing_molecular_graphics 'DIAMOND (Brandenburg, 2006)'
_computing_publication_material 'WinGX (Farrugia, 1999)'
_computing_structure_refinement 'SHELXL-2016/6 (Sheldrick, 2016)'
_computing_structure_solution 'SHELXS-2016/6 (Sheldrick, 2016)'
_diffrn_ambient_temperature 120(2)
_diffrn_measured_fraction_theta_full 0.989
_diffrn_measured_fraction_theta_max 0.986
_diffrn_measurement_device_type 'Bruker Nonius Kappaccd'
_diffrn_measurement_method '\f scans, and \w scans with \k offsets'
_diffrn_radiation_type MoK\a
_diffrn_radiation_wavelength 0.71073
_diffrn_reflns_av_R_equivalents 0.1344
_diffrn_reflns_av_unetI/netI 0.0918
_diffrn_reflns_Laue_measured_fraction_full 0.989
_diffrn_reflns_Laue_measured_fraction_max 0.986
_diffrn_reflns_limit_h_max 16
_diffrn_reflns_limit_h_min -17
_diffrn_reflns_limit_k_max 24
_diffrn_reflns_limit_k_min -25
_diffrn_reflns_limit_l_max 22
_diffrn_reflns_limit_l_min -19
_diffrn_reflns_number 34621
_diffrn_reflns_point_group_measured_fraction_full 0.989
_diffrn_reflns_point_group_measured_fraction_max 0.986
_diffrn_reflns_theta_full 25.242
_diffrn_reflns_theta_max 25.999
_diffrn_reflns_theta_min 2.973
_diffrn_source 'fine-focus sealed tube'
_exptl_absorpt_coefficient_mu 7.312
_exptl_absorpt_correction_T_max 0.8354
_exptl_absorpt_correction_T_min 0.2648
_exptl_absorpt_correction_type multi-scan
_exptl_absorpt_process_details 'XPREP in SHELXTL (Sheldrick 2008)'
_exptl_crystal_colour orange
_exptl_crystal_density_diffrn 1.935
_exptl_crystal_description needle
_exptl_crystal_F_000 2944
_exptl_crystal_recrystallization_method 'Re-crystallisation from solvent: carbon disulfide'
_exptl_crystal_size_max 0.220
_exptl_crystal_size_mid 0.100
_exptl_crystal_size_min 0.080
_refine_diff_density_max 2.336
_refine_diff_density_min -1.201
_refine_diff_density_rms 0.311
_refine_ls_extinction_coef 0.00298(16)
_refine_ls_extinction_expression Fc^*^=kFc[1+0.001xFc^2^\l^3^/sin(2\q)]^-1/4^
_refine_ls_extinction_method 'SHELXL-2016/6 (Sheldrick 2016)'
_refine_ls_goodness_of_fit_ref 1.095
_refine_ls_hydrogen_treatment constr
_refine_ls_matrix_type full
_refine_ls_number_parameters 590
_refine_ls_number_reflns 10147
_refine_ls_number_restraints 0
_refine_ls_restrained_S_all 1.095
_refine_ls_R_factor_all 0.0718
_refine_ls_R_factor_gt 0.0586
_refine_ls_shift/su_max 0.001
_refine_ls_shift/su_mean 0.000
_refine_ls_structure_factor_coef Fsqd
_refine_ls_weighting_details 'w=1/[\s^2^(Fo^2^)+(0.0779P)^2^+22.3057P] where P=(Fo^2^+2Fc^2^)/3'
_refine_ls_weighting_scheme calc
_refine_ls_wR_factor_gt 0.1427
_refine_ls_wR_factor_ref 0.1526
_reflns_Friedel_coverage 0.000
_reflns_number_gt 8528
_reflns_number_total 10147
_reflns_threshold_expression 'I > 2\s(I)'
_cod_data_source_file c8dt00300a2.cif
_cod_data_source_block shelx
_cod_depositor_comments 'Adding full bibliography for 7045833--7045836.cif.'
_cod_original_cell_volume 5235.7(18)
_cod_database_code 7045835
_shelx_shelxl_version_number 2016/6
_shelx_space_group_comment
;
The symmetry employed for this shelxl refinement is uniquely defined
by the following loop, which should always be used as a source of
symmetry information in preference to the above space-group names.
They are only intended as comments.
;
_shelx_estimated_absorpt_t_min 0.296
_shelx_estimated_absorpt_t_max 0.592

loop_
_space_group_symop_operation_xyz
'x, y, z'
'-x, y+1/2, -z+1/2'
'-x, -y, -z'
'x, -y-1/2, z-1/2'

loop_
_atom_site_label
_atom_site_type_symbol
_atom_site_fract_x
_atom_site_fract_y
_atom_site_fract_z
_atom_site_U_iso_or_equiv
_atom_site_adp_type
_atom_site_occupancy
_atom_site_site_symmetry_order
_atom_site_calc_flag
_atom_site_refinement_flags_posn
_atom_site_refinement_flags_adp
C111 C 0.7359(6) 0.0694(4) 0.3937(4) 0.0226(17) Uani 1 1 d . .
C112 C 0.7894(7) 0.0652(4) 0.4604(4) 0.0266(19) Uani 1 1 d . .
H112 H 0.807729 0.100801 0.490557 0.032 Uiso 1 1 calc R U
C113 C 0.8102(7) -0.0020(5) 0.4732(5) 0.032(2) Uani 1 1 d . .
H113 H 0.844481 -0.019396 0.513667 0.039 Uiso 1 1 calc R U
C114 C 0.7706(6) -0.0382(5) 0.4149(5) 0.029(2) Uani 1 1 d . .
H114 H 0.773864 -0.084336 0.409513 0.035 Uiso 1 1 calc R U
C115 C 0.7249(6) 0.0058(4) 0.3656(5) 0.0241(18) Uani 1 1 d . .
H115 H 0.692872 -0.005734 0.321639 0.029 Uiso 1 1 calc R U
C121 C 0.9603(6) -0.0216(4) 0.3100(5) 0.0257(18) Uani 1 1 d . .
C122 C 0.9233(7) 0.0359(4) 0.2758(5) 0.031(2) Uani 1 1 d . .
H122 H 0.887289 0.036914 0.231757 0.037 Uiso 1 1 calc R U
C123 C 0.9488(8) 0.0909(5) 0.3181(6) 0.043(3) Uani 1 1 d . .
H123 H 0.933129 0.135069 0.307426 0.052 Uiso 1 1 calc R U
C124 C 1.0017(7) 0.0685(6) 0.3790(7) 0.049(3) Uani 1 1 d . .
H124 H 1.028356 0.095160 0.416222 0.059 Uiso 1 1 calc R U
C125 C 1.0084(7) -0.0005(5) 0.3751(6) 0.037(2) Uani 1 1 d . .
H125 H 1.039346 -0.028027 0.409630 0.044 Uiso 1 1 calc R U
C211 C 0.5670(6) 0.0547(4) 0.1650(5) 0.0244(18) Uani 1 1 d . .
C212 C 0.6632(7) 0.0784(4) 0.1629(5) 0.0259(18) Uani 1 1 d . .
H212 H 0.703871 0.085571 0.203849 0.031 Uiso 1 1 calc R U
C213 C 0.6889(7) 0.0898(4) 0.0896(5) 0.032(2) Uani 1 1 d . .
H213 H 0.749074 0.105937 0.073230 0.038 Uiso 1 1 calc R U
C214 C 0.6090(8) 0.0729(5) 0.0455(5) 0.038(2) Uani 1 1 d . .
H214 H 0.606209 0.075451 -0.005811 0.046 Uiso 1 1 calc R U
C215 C 0.5324(6) 0.0511(4) 0.0915(4) 0.0250(18) Uani 1 1 d . .
H215 H 0.470275 0.036824 0.076095 0.030 Uiso 1 1 calc R U
C221 C 0.7761(7) -0.0616(4) 0.0935(4) 0.0254(18) Uani 1 1 d . .
C222 C 0.7069(7) -0.0746(5) 0.0363(5) 0.034(2) Uani 1 1 d . .
H222 H 0.717763 -0.068794 -0.014023 0.041 Uiso 1 1 calc R U
C223 C 0.6202(7) -0.0975(4) 0.0674(5) 0.033(2) Uani 1 1 d . .
H223 H 0.563442 -0.109850 0.041563 0.040 Uiso 1 1 calc R U
C224 C 0.6326(7) -0.0987(4) 0.1439(5) 0.030(2) Uani 1 1 d . .
H224 H 0.586030 -0.112164 0.178197 0.036 Uiso 1 1 calc R U
C225 C 0.7273(7) -0.0761(4) 0.1599(5) 0.0284(19) Uani 1 1 d . .
H225 H 0.754157 -0.071319 0.207132 0.034 Uiso 1 1 calc R U
C311 C 0.4603(6) 0.1336(4) 0.4721(4) 0.0234(17) Uani 1 1 d . .
C312 C 0.5286(7) 0.0831(4) 0.4618(5) 0.033(2) Uani 1 1 d . .
H312 H 0.592719 0.083207 0.480488 0.039 Uiso 1 1 calc R U
C313 C 0.4881(7) 0.0332(4) 0.4204(4) 0.029(2) Uani 1 1 d . .
H313 H 0.519003 -0.006508 0.407531 0.034 Uiso 1 1 calc R U
C314 C 0.3936(7) 0.0515(4) 0.4007(4) 0.0272(19) Uani 1 1 d . .
H314 H 0.350085 0.026789 0.371581 0.033 Uiso 1 1 calc R U
C315 C 0.3744(6) 0.1140(4) 0.4324(4) 0.0237(18) Uani 1 1 d . .
H315 H 0.316104 0.138142 0.428259 0.028 Uiso 1 1 calc R U
C316 C 0.4687(7) 0.1888(4) 0.5261(5) 0.030(2) Uani 1 1 d . .
C317 C 0.3933(8) 0.2422(5) 0.5116(5) 0.037(2) Uani 1 1 d . .
H31A H 0.407956 0.264529 0.466087 0.055 Uiso 1 1 calc R U
H31B H 0.394609 0.273916 0.551442 0.055 Uiso 1 1 calc R U
H31C H 0.329049 0.222381 0.508127 0.055 Uiso 1 1 calc R U
C318 C 0.4482(8) 0.1589(4) 0.5994(5) 0.033(2) Uani 1 1 d . .
H31D H 0.383183 0.140073 0.599051 0.050 Uiso 1 1 calc R U
H31E H 0.452627 0.192780 0.636826 0.050 Uiso 1 1 calc R U
H31F H 0.495520 0.124461 0.609824 0.050 Uiso 1 1 calc R U
C319 C 0.5716(8) 0.2190(5) 0.5269(6) 0.043(3) Uani 1 1 d . .
H31G H 0.619383 0.184316 0.534537 0.064 Uiso 1 1 calc R U
H31H H 0.576763 0.251052 0.566184 0.064 Uiso 1 1 calc R U
H31I H 0.583377 0.240628 0.480479 0.064 Uiso 1 1 calc R U
C321 C 0.3785(6) 0.1885(4) 0.2541(4) 0.0230(17) Uani 1 1 d . .
C322 C 0.3929(7) 0.2263(4) 0.3174(4) 0.0243(18) Uani 1 1 d . .
H322 H 0.344840 0.236198 0.352052 0.029 Uiso 1 1 calc R U
C323 C 0.4901(6) 0.2472(4) 0.3211(5) 0.0256(18) Uani 1 1 d . .
H323 H 0.519115 0.272156 0.358919 0.031 Uiso 1 1 calc R U
C324 C 0.5367(6) 0.2238(4) 0.2572(5) 0.029(2) Uani 1 1 d . .
H324 H 0.601504 0.231939 0.243776 0.035 Uiso 1 1 calc R U
C325 C 0.4690(6) 0.1869(4) 0.2184(4) 0.0252(18) Uani 1 1 d . .
H325 H 0.481553 0.164042 0.174726 0.030 Uiso 1 1 calc R U
C326 C 0.2816(7) 0.1662(5) 0.2229(5) 0.032(2) Uani 1 1 d . .
C327 C 0.2159(7) 0.1380(5) 0.2809(6) 0.035(2) Uani 1 1 d . .
H32A H 0.245874 0.098882 0.301950 0.053 Uiso 1 1 calc R U
H32B H 0.153526 0.126418 0.259090 0.053 Uiso 1 1 calc R U
H32C H 0.206292 0.170693 0.318995 0.053 Uiso 1 1 calc R U
C328 C 0.2343(7) 0.2271(5) 0.1890(5) 0.035(2) Uani 1 1 d . .
H32D H 0.168538 0.216504 0.173069 0.053 Uiso 1 1 calc R U
H32E H 0.272036 0.241452 0.147298 0.053 Uiso 1 1 calc R U
H32F H 0.232340 0.262286 0.225021 0.053 Uiso 1 1 calc R U
C329 C 0.2922(8) 0.1160(5) 0.1622(6) 0.039(2) Uani 1 1 d . .
H32G H 0.323714 0.076649 0.181326 0.059 Uiso 1 1 calc R U
H32H H 0.331473 0.134610 0.123454 0.059 Uiso 1 1 calc R U
H32I H 0.228330 0.104600 0.142820 0.059 Uiso 1 1 calc R U
C411 C 1.1829(6) -0.0995(4) 0.1985(5) 0.0252(18) Uani 1 1 d . .
C412 C 1.1356(6) -0.0376(4) 0.1949(5) 0.0266(18) Uani 1 1 d . .
H412 H 1.118526 -0.011503 0.235290 0.032 Uiso 1 1 calc R U
C413 C 1.1184(6) -0.0216(4) 0.1225(5) 0.028(2) Uani 1 1 d . .
H413 H 1.089780 0.017638 0.105079 0.033 Uiso 1 1 calc R U
C414 C 1.1512(6) -0.0740(4) 0.0800(5) 0.030(2) Uani 1 1 d . .
H414 H 1.147717 -0.076516 0.028628 0.036 Uiso 1 1 calc R U
C415 C 1.1900(6) -0.1223(4) 0.1266(5) 0.029(2) Uani 1 1 d . .
H415 H 1.216344 -0.163025 0.112093 0.035 Uiso 1 1 calc R U
C416 C 1.2313(7) -0.1320(4) 0.2627(5) 0.030(2) Uani 1 1 d . .
C417 C 1.2057(7) -0.0973(5) 0.3343(5) 0.037(2) Uani 1 1 d . .
H41A H 1.223980 -0.051109 0.331384 0.055 Uiso 1 1 calc R U
H41B H 1.240758 -0.118081 0.374536 0.055 Uiso 1 1 calc R U
H41C H 1.136178 -0.100780 0.342414 0.055 Uiso 1 1 calc R U
C418 C 1.2060(6) -0.2040(4) 0.2700(5) 0.0265(18) Uani 1 1 d . .
H41G H 1.136061 -0.208705 0.274901 0.040 Uiso 1 1 calc R U
H41H H 1.238392 -0.222060 0.313000 0.040 Uiso 1 1 calc R U
H41I H 1.227302 -0.227586 0.226853 0.040 Uiso 1 1 calc R U
C419 C 1.3403(7) -0.1250(5) 0.2512(6) 0.038(2) Uani 1 1 d . .
H41D H 1.357097 -0.142789 0.203641 0.057 Uiso 1 1 calc R U
H41E H 1.375218 -0.149170 0.289096 0.057 Uiso 1 1 calc R U
H41F H 1.358307 -0.078730 0.253416 0.057 Uiso 1 1 calc R U
C421 C 0.9977(7) -0.2128(4) 0.0571(4) 0.0267(19) Uani 1 1 d . .
C422 C 0.9052(7) -0.1909(4) 0.0719(5) 0.033(2) Uani 1 1 d . .
H422 H 0.862512 -0.171180 0.037780 0.040 Uiso 1 1 calc R U
C423 C 0.8847(6) -0.2024(4) 0.1449(5) 0.0258(18) Uani 1 1 d . .
H423 H 0.825894 -0.192930 0.168673 0.031 Uiso 1 1 calc R U
C424 C 0.9689(7) -0.2310(4) 0.1768(5) 0.0257(19) Uani 1 1 d . .
H424 H 0.976633 -0.243495 0.226025 0.031 Uiso 1 1 calc R U
C425 C 1.0380(6) -0.2373(4) 0.1227(5) 0.0246(18) Uani 1 1 d . .
H425 H 1.100952 -0.254977 0.128745 0.030 Uiso 1 1 calc R U
C426 C 1.0386(8) -0.2230(4) -0.0186(5) 0.033(2) Uani 1 1 d . .
C427 C 1.0108(9) -0.1671(5) -0.0702(5) 0.041(2) Uani 1 1 d . .
H42A H 0.940635 -0.161457 -0.070443 0.062 Uiso 1 1 calc R U
H42B H 1.032305 -0.177629 -0.119221 0.062 Uiso 1 1 calc R U
H42C H 1.041800 -0.126584 -0.053839 0.062 Uiso 1 1 calc R U
C428 C 1.1487(8) -0.2338(5) -0.0180(5) 0.038(2) Uani 1 1 d . .
H42D H 1.181184 -0.193163 -0.003621 0.058 Uiso 1 1 calc R U
H42E H 1.169575 -0.246443 -0.066593 0.058 Uiso 1 1 calc R U
H42F H 1.165343 -0.268489 0.016475 0.058 Uiso 1 1 calc R U
C429 C 0.9918(10) -0.2868(5) -0.0471(6) 0.050(3) Uani 1 1 d . .
H42G H 1.014912 -0.323878 -0.018039 0.075 Uiso 1 1 calc R U
H42H H 1.009435 -0.293418 -0.097816 0.075 Uiso 1 1 calc R U
H42I H 0.921537 -0.283607 -0.043418 0.075 Uiso 1 1 calc R U
Fe1 Fe 0.86778(9) 0.02805(6) 0.37673(6) 0.0241(3) Uani 1 1 d . .
Fe2 Fe 0.65262(9) -0.00615(6) 0.10467(6) 0.0234(3) Uani 1 1 d . .
Se1 Se 0.68732(6) 0.14842(4) 0.35024(4) 0.0237(2) Uani 1 1 d . .
Se2 Se 0.94262(6) -0.10925(4) 0.27820(4) 0.0234(2) Uani 1 1 d . .
Se3 Se 0.50356(6) 0.02726(4) 0.25087(4) 0.0236(2) Uani 1 1 d . .
Se4 Se 0.90338(6) -0.02942(4) 0.08336(5) 0.0253(2) Uani 1 1 d . .
Hf1 Hf 0.49948(2) 0.12879(2) 0.33713(2) 0.01979(13) Uani 1 1 d . .
Hf2 Hf 1.01272(2) -0.11796(2) 0.14636(2) 0.01956(13) Uani 1 1 d . .

loop_
_atom_site_aniso_label
_atom_site_aniso_U_11
_atom_site_aniso_U_22
_atom_site_aniso_U_33
_atom_site_aniso_U_23
_atom_site_aniso_U_13
_atom_site_aniso_U_12
C111 0.023(4) 0.024(4) 0.020(4) 0.003(3) -0.002(3) 0.000(3)
C112 0.029(5) 0.030(4) 0.021(4) -0.008(3) 0.005(4) 0.006(4)
C113 0.029(5) 0.041(5) 0.027(5) 0.001(4) 0.002(4) 0.008(4)
C114 0.021(4) 0.030(5) 0.037(5) 0.005(4) -0.002(4) 0.006(4)
C115 0.020(4) 0.029(4) 0.023(4) -0.001(3) -0.001(3) 0.002(3)
C121 0.024(4) 0.021(4) 0.032(5) -0.011(3) 0.004(4) 0.001(3)
C122 0.031(5) 0.029(5) 0.034(5) -0.006(4) 0.014(4) 0.003(4)
C123 0.041(6) 0.024(5) 0.066(7) -0.017(5) 0.021(5) -0.003(4)
C124 0.024(5) 0.058(7) 0.066(7) -0.038(6) 0.007(5) -0.009(5)
C125 0.017(4) 0.051(6) 0.043(5) -0.020(5) -0.010(4) 0.010(4)
C211 0.024(4) 0.023(4) 0.026(4) 0.002(3) -0.007(3) 0.007(3)
C212 0.036(5) 0.017(4) 0.025(4) -0.007(3) 0.000(4) 0.000(4)
C213 0.036(5) 0.022(4) 0.036(5) 0.004(4) 0.005(4) -0.002(4)
C214 0.048(6) 0.042(5) 0.024(5) 0.002(4) -0.002(4) 0.018(5)
C215 0.024(4) 0.026(4) 0.024(4) -0.003(3) -0.001(3) 0.013(4)
C221 0.029(5) 0.022(4) 0.025(4) -0.001(3) -0.004(4) 0.007(4)
C222 0.038(6) 0.036(5) 0.027(5) -0.014(4) -0.003(4) 0.016(4)
C223 0.028(5) 0.026(4) 0.044(5) -0.012(4) -0.016(4) 0.009(4)
C224 0.023(5) 0.023(4) 0.044(5) 0.000(4) 0.003(4) 0.005(4)
C225 0.028(5) 0.031(4) 0.026(4) 0.006(4) -0.007(4) 0.005(4)
C311 0.025(4) 0.031(4) 0.014(4) 0.002(3) 0.009(3) -0.006(4)
C312 0.041(6) 0.031(5) 0.025(4) 0.007(4) 0.002(4) 0.000(4)
C313 0.047(6) 0.019(4) 0.020(4) 0.007(3) 0.007(4) -0.002(4)
C314 0.035(5) 0.027(4) 0.019(4) 0.002(3) 0.007(4) -0.017(4)
C315 0.019(4) 0.035(5) 0.018(4) 0.001(3) 0.009(3) -0.002(3)
C316 0.036(5) 0.024(4) 0.029(5) -0.001(4) 0.005(4) 0.001(4)
C317 0.046(6) 0.028(5) 0.037(5) -0.011(4) 0.004(5) 0.009(4)
C318 0.051(6) 0.028(4) 0.021(4) -0.002(4) -0.003(4) -0.006(4)
C319 0.040(6) 0.047(6) 0.041(6) -0.017(5) 0.013(5) -0.016(5)
C321 0.022(4) 0.024(4) 0.023(4) -0.001(3) 0.002(3) -0.001(3)
C322 0.030(5) 0.019(4) 0.024(4) -0.002(3) 0.004(4) 0.004(3)
C323 0.020(4) 0.024(4) 0.032(5) -0.005(4) -0.005(4) 0.001(3)
C324 0.019(4) 0.029(4) 0.039(5) 0.013(4) -0.004(4) -0.003(4)
C325 0.031(5) 0.024(4) 0.021(4) 0.004(3) -0.004(4) 0.008(4)
C326 0.026(5) 0.040(5) 0.030(5) 0.003(4) 0.004(4) -0.002(4)
C327 0.022(5) 0.042(5) 0.042(5) 0.002(4) 0.000(4) -0.002(4)
C328 0.033(5) 0.037(5) 0.035(5) 0.006(4) 0.001(4) 0.011(4)
C329 0.028(5) 0.047(6) 0.043(6) -0.009(5) -0.006(4) 0.001(4)
C411 0.020(4) 0.029(4) 0.026(4) 0.003(4) -0.001(3) -0.004(4)
C412 0.026(5) 0.022(4) 0.033(5) -0.008(3) 0.000(4) -0.006(3)
C413 0.026(5) 0.019(4) 0.038(5) 0.018(4) -0.003(4) -0.005(3)
C414 0.024(5) 0.030(5) 0.035(5) 0.008(4) -0.004(4) 0.001(4)
C415 0.020(4) 0.031(5) 0.035(5) -0.002(4) 0.004(4) -0.003(4)
C416 0.025(5) 0.027(4) 0.036(5) -0.002(4) -0.007(4) -0.002(4)
C417 0.033(5) 0.048(6) 0.028(5) -0.009(4) -0.012(4) 0.008(5)
C418 0.023(4) 0.024(4) 0.032(5) -0.002(4) -0.004(4) 0.001(4)
C419 0.030(5) 0.037(5) 0.047(6) -0.004(4) -0.008(5) 0.001(4)
C421 0.038(5) 0.023(4) 0.019(4) 0.002(3) -0.003(4) 0.001(4)
C422 0.044(6) 0.026(4) 0.029(5) -0.001(4) -0.014(4) -0.003(4)
C423 0.020(4) 0.023(4) 0.034(5) -0.006(4) 0.003(4) -0.009(3)
C424 0.041(5) 0.014(4) 0.023(4) 0.005(3) 0.000(4) -0.002(4)
C425 0.025(4) 0.017(4) 0.032(5) 0.003(3) -0.002(4) 0.001(3)
C426 0.044(6) 0.029(5) 0.026(4) 0.001(4) 0.002(4) -0.003(4)
C427 0.060(7) 0.043(6) 0.022(5) 0.006(4) -0.001(5) -0.003(5)
C428 0.048(6) 0.040(5) 0.028(5) -0.001(4) 0.002(4) 0.010(5)
C429 0.071(8) 0.044(6) 0.035(6) -0.019(5) 0.003(5) -0.007(6)
Fe1 0.0230(6) 0.0244(6) 0.0250(6) -0.0049(5) -0.0023(5) -0.0002(5)
Fe2 0.0250(7) 0.0246(6) 0.0206(6) -0.0033(5) -0.0031(5) 0.0059(5)
Se1 0.0242(4) 0.0226(4) 0.0245(4) -0.0002(3) 0.0000(3) -0.0006(3)
Se2 0.0278(5) 0.0213(4) 0.0209(4) -0.0005(3) -0.0026(3) 0.0014(3)
Se3 0.0278(5) 0.0210(4) 0.0220(4) -0.0007(3) 0.0004(3) -0.0014(3)
Se4 0.0259(5) 0.0245(4) 0.0254(4) 0.0048(3) -0.0020(3) 0.0048(3)
Hf1 0.0228(2) 0.01850(19) 0.01815(19) 0.00059(12) 0.00186(13) -0.00076(13)
Hf2 0.0217(2) 0.01749(19) 0.0194(2) 0.00125(12) -0.00148(14) 0.00115(13)

loop_
_atom_type_symbol
_atom_type_description
_atom_type_scat_dispersion_real
_atom_type_scat_dispersion_imag
_atom_type_scat_source
C C 0.0033 0.0016 'International Tables Vol C Tables 4.2.6.8 and 6.1.1.4'
H H 0.0000 0.0000 'International Tables Vol C Tables 4.2.6.8 and 6.1.1.4'
Fe Fe 0.3463 0.8444 'International Tables Vol C Tables 4.2.6.8 and 6.1.1.4'
Se Se -0.0929 2.2259 'International Tables Vol C Tables 4.2.6.8 and 6.1.1.4'
Hf Hf -0.5830 6.1852 'International Tables Vol C Tables 4.2.6.8 and 6.1.1.4'

loop_
_geom_angle_atom_site_label_1
_geom_angle_atom_site_label_2
_geom_angle_atom_site_label_3
_geom_angle
C115 C111 C112 108.3(7)
C115 C111 Se1 125.9(6)
C112 C111 Se1 125.8(6)
C113 C112 C111 107.7(7)
C113 C112 H112 126.2
C111 C112 H112 126.2
C114 C113 C112 107.6(8)
C114 C113 H113 126.2
C112 C113 H113 126.2
C113 C114 C115 108.9(8)
C113 C114 H114 125.6
C115 C114 H114 125.6
C111 C115 C114 107.6(7)
C111 C115 H115 126.2
C114 C115 H115 126.2
C122 C121 C125 106.6(8)
C122 C121 Se2 126.5(6)
C125 C121 Se2 126.8(7)
C123 C122 C121 109.0(9)
C123 C122 H122 125.5
C121 C122 H122 125.5
C122 C123 C124 107.8(9)
C122 C123 H123 126.1
C124 C123 H123 126.1
C125 C124 C123 108.5(9)
C125 C124 H124 125.8
C123 C124 H124 125.8
C124 C125 C121 108.2(9)
C124 C125 H125 125.9
C121 C125 H125 125.9
C212 C211 C215 107.2(8)
C212 C211 Se3 124.5(6)
C215 C211 Se3 128.1(7)
C211 C212 C213 109.1(8)
C211 C212 H212 125.4
C213 C212 H212 125.4
C214 C213 C212 107.8(9)
C214 C213 H213 126.1
C212 C213 H213 126.1
C213 C214 C215 108.4(8)
C213 C214 H214 125.8
C215 C214 H214 125.8
C211 C215 C214 107.5(8)
C211 C215 H215 126.3
C214 C215 H215 126.3
C225 C221 C222 105.7(8)
C225 C221 Se4 127.2(6)
C222 C221 Se4 127.1(7)
C223 C222 C221 108.9(8)
C223 C222 H222 125.5
C221 C222 H222 125.5
C222 C223 C224 108.3(8)
C222 C223 H223 125.8
C224 C223 H223 125.8
C225 C224 C223 107.6(9)
C225 C224 H224 126.2
C223 C224 H224 126.2
C224 C225 C221 109.5(8)
C224 C225 H225 125.2
C221 C225 H225 125.2
C312 C311 C315 106.1(8)
C312 C311 C316 125.9(8)
C315 C311 C316 126.8(8)
C313 C312 C311 110.0(8)
C313 C312 H312 125.0
C311 C312 H312 125.0
C312 C313 C314 108.5(8)
C312 C313 H313 125.8
C314 C313 H313 125.8
C313 C314 C315 108.0(8)
C313 C314 H314 126.0
C315 C314 H314 126.0
C314 C315 C311 107.4(8)
C314 C315 H315 126.3
C311 C315 H315 126.3
C311 C316 C318 106.0(7)
C311 C316 C317 111.7(8)
C318 C316 C317 108.0(8)
C311 C316 C319 111.6(8)
C318 C316 C319 109.4(8)
C317 C316 C319 110.0(8)
C316 C317 H31A 109.5
C316 C317 H31B 109.5
H31A C317 H31B 109.5
C316 C317 H31C 109.5
H31A C317 H31C 109.5
H31B C317 H31C 109.5
C316 C318 H31D 109.5
C316 C318 H31E 109.5
H31D C318 H31E 109.5
C316 C318 H31F 109.5
H31D C318 H31F 109.5
H31E C318 H31F 109.5
C316 C319 H31G 109.5
C316 C319 H31H 109.5
H31G C319 H31H 109.5
C316 C319 H31I 109.5
H31G C319 H31I 109.5
H31H C319 H31I 109.5
C322 C321 C325 106.1(7)
C322 C321 C326 126.2(8)
C325 C321 C326 126.6(7)
C321 C322 C323 109.3(8)
C321 C322 H322 125.3
C323 C322 H322 125.3
C322 C323 C324 107.3(7)
C322 C323 H323 126.4
C324 C323 H323 126.4
C325 C324 C323 107.3(8)
C325 C324 H324 126.4
C323 C324 H324 126.4
C324 C325 C321 109.9(8)
C324 C325 H325 125.0
C321 C325 H325 125.0
C321 C326 C327 112.2(7)
C321 C326 C329 112.7(8)
C327 C326 C329 108.9(8)
C321 C326 C328 106.3(8)
C327 C326 C328 109.7(8)
C329 C326 C328 106.9(8)
C326 C327 H32A 109.5
C326 C327 H32B 109.5
H32A C327 H32B 109.5
C326 C327 H32C 109.5
H32A C327 H32C 109.5
H32B C327 H32C 109.5
C326 C328 H32D 109.5
C326 C328 H32E 109.5
H32D C328 H32E 109.5
C326 C328 H32F 109.5
H32D C328 H32F 109.5
H32E C328 H32F 109.5
C326 C329 H32G 109.5
C326 C329 H32H 109.5
H32G C329 H32H 109.5
C326 C329 H32I 109.5
H32G C329 H32I 109.5
H32H C329 H32I 109.5
C415 C411 C412 106.6(7)
C415 C411 C416 123.9(8)
C412 C411 C416 128.9(8)
C413 C412 C411 109.1(8)
C413 C412 H412 125.4
C411 C412 H412 125.4
C412 C413 C414 107.7(7)
C412 C413 H413 126.2
C414 C413 H413 126.2
C413 C414 C415 108.4(8)
C413 C414 H414 125.8
C415 C414 H414 125.8
C411 C415 C414 108.2(8)
C411 C415 H415 125.9
C414 C415 H415 125.9
C411 C416 C418 113.3(7)
C411 C416 C419 106.3(8)
C418 C416 C419 109.3(8)
C411 C416 C417 111.4(7)
C418 C416 C417 108.2(8)
C419 C416 C417 108.2(8)
C416 C417 H41A 109.5
C416 C417 H41B 109.5
H41A C417 H41B 109.5
C416 C417 H41C 109.5
H41A C417 H41C 109.5
H41B C417 H41C 109.5
C416 C418 H41G 109.5
C416 C418 H41H 109.5
H41G C418 H41H 109.5
C416 C418 H41I 109.5
H41G C418 H41I 109.5
H41H C418 H41I 109.5
C416 C419 H41D 109.5
C416 C419 H41E 109.5
H41D C419 H41E 109.5
C416 C419 H41F 109.5
H41D C419 H41F 109.5
H41E C419 H41F 109.5
C422 C421 C425 107.6(8)
C422 C421 C426 125.2(8)
C425 C421 C426 125.8(8)
C421 C422 C423 109.5(8)
C421 C422 H422 125.3
C423 C422 H422 125.3
C422 C423 C424 106.9(8)
C422 C423 H423 126.5
C424 C423 H423 126.5
C425 C424 C423 107.9(7)
C425 C424 H424 126.0
C423 C424 H424 126.0
C424 C425 C421 108.1(8)
C424 C425 H425 126.0
C421 C425 H425 126.0
C421 C426 C427 111.9(8)
C421 C426 C428 113.0(8)
C427 C426 C428 110.6(9)
C421 C426 C429 105.6(8)
C427 C426 C429 108.5(8)
C428 C426 C429 107.1(9)
C426 C427 H42A 109.5
C426 C427 H42B 109.5
H42A C427 H42B 109.5
C426 C427 H42C 109.5
H42A C427 H42C 109.5
H42B C427 H42C 109.5
C426 C428 H42D 109.5
C426 C428 H42E 109.5
H42D C428 H42E 109.5
C426 C428 H42F 109.5
H42D C428 H42F 109.5
H42E C428 H42F 109.5
C426 C429 H42G 109.5
C426 C429 H42H 109.5
H42G C429 H42H 109.5
C426 C429 H42I 109.5
H42G C429 H42I 109.5
H42H C429 H42I 109.5
C111 Se1 Hf1 104.5(3)
C121 Se2 Hf2 107.5(3)
C211 Se3 Hf1 106.6(3)
C221 Se4 Hf2 104.5(2)
Se3 Hf1 Se1 98.53(3)
Se4 Hf2 Se2 98.37(3)

loop_
_geom_bond_atom_site_label_1
_geom_bond_atom_site_label_2
_geom_bond_distance
C111 C115 1.410(12)
C111 C112 1.433(11)
C111 Se1 1.923(8)
C112 C113 1.424(13)
C112 H112 0.9500
C113 C114 1.412(13)
C113 H113 0.9500
C114 C115 1.424(12)
C114 H114 0.9500
C115 H115 0.9500
C121 C122 1.426(13)
C121 C125 1.435(12)
C121 Se2 1.902(8)
C122 C123 1.412(13)
C122 H122 0.9500
C123 C124 1.413(17)
C123 H123 0.9500
C124 C125 1.414(15)
C124 H124 0.9500
C125 H125 0.9500
C211 C212 1.420(12)
C211 C215 1.437(11)
C211 Se3 1.906(9)
C212 C213 1.422(13)
C212 H212 0.9500
C213 C214 1.411(14)
C213 H213 0.9500
C214 C215 1.437(14)
C214 H214 0.9500
C215 H215 0.9500
C221 C225 1.438(13)
C221 C222 1.445(12)
C221 Se4 1.894(9)
C222 C223 1.418(15)
C222 H222 0.9500
C223 C224 1.422(14)
C223 H223 0.9500
C224 C225 1.419(13)
C224 H224 0.9500
C225 H225 0.9500
C311 C312 1.417(13)
C311 C315 1.447(12)
C311 C316 1.509(12)
C312 C313 1.389(13)
C312 H312 0.9500
C313 C314 1.407(13)
C313 H313 0.9500
C314 C315 1.431(12)
C314 H314 0.9500
C315 H315 0.9500
C316 C318 1.515(12)
C316 C317 1.534(13)
C316 C319 1.555(13)
C317 H31A 0.9800
C317 H31B 0.9800
C317 H31C 0.9800
C318 H31D 0.9800
C318 H31E 0.9800
C318 H31F 0.9800
C319 H31G 0.9800
C319 H31H 0.9800
C319 H31I 0.9800
C321 C322 1.415(11)
C321 C325 1.424(12)
C321 C326 1.526(12)
C322 C323 1.415(12)
C322 H322 0.9500
C323 C324 1.433(13)
C323 H323 0.9500
C324 C325 1.396(12)
C324 H324 0.9500
C325 H325 0.9500
C326 C327 1.526(13)
C326 C329 1.528(14)
C326 C328 1.538(13)
C327 H32A 0.9800
C327 H32B 0.9800
C327 H32C 0.9800
C328 H32D 0.9800
C328 H32E 0.9800
C328 H32F 0.9800
C329 H32G 0.9800
C329 H32H 0.9800
C329 H32I 0.9800
C411 C415 1.412(13)
C411 C412 1.426(12)
C411 C416 1.510(12)
C412 C413 1.393(12)
C412 H412 0.9500
C413 C414 1.407(13)
C413 H413 0.9500
C414 C415 1.413(12)
C414 H414 0.9500
C415 H415 0.9500
C416 C418 1.521(12)
C416 C419 1.535(14)
C416 C417 1.545(13)
C417 H41A 0.9800
C417 H41B 0.9800
C417 H41C 0.9800
C418 H41G 0.9800
C418 H41H 0.9800
C418 H41I 0.9800
C419 H41D 0.9800
C419 H41E 0.9800
C419 H41F 0.9800
C421 C422 1.388(14)
C421 C425 1.420(11)
C421 C426 1.528(13)
C422 C423 1.400(13)
C422 H422 0.9500
C423 C424 1.427(12)
C423 H423 0.9500
C424 C425 1.397(13)
C424 H424 0.9500
C425 H425 0.9500
C426 C427 1.535(13)
C426 C428 1.543(15)
C426 C429 1.546(13)
C427 H42A 0.9800
C427 H42B 0.9800
C427 H42C 0.9800
C428 H42D 0.9800
C428 H42E 0.9800
C428 H42F 0.9800
C429 H42G 0.9800
C429 H42H 0.9800
C429 H42I 0.9800
Se1 Hf1 2.6438(11)
Se2 Hf2 2.6368(11)
Se3 Hf1 2.6180(9)
Se4 Hf2 2.6253(10)

loop_
_geom_torsion_atom_site_label_1
_geom_torsion_atom_site_label_2
_geom_torsion_atom_site_label_3
_geom_torsion_atom_site_label_4
_geom_torsion
C115 C111 C112 C113 -0.6(10)
Se1 C111 C112 C113 179.2(7)
C111 C112 C113 C114 0.4(11)
C112 C113 C114 C115 -0.1(11)
C112 C111 C115 C114 0.6(10)
Se1 C111 C115 C114 -179.3(6)
C113 C114 C115 C111 -0.3(10)
C125 C121 C122 C123 0.7(11)
Se2 C121 C122 C123 177.3(7)
C121 C122 C123 C124 -0.1(12)
C122 C123 C124 C125 -0.6(12)
C123 C124 C125 C121 1.1(12)
C122 C121 C125 C124 -1.1(11)
Se2 C121 C125 C124 -177.7(7)
C215 C211 C212 C213 0.2(9)
Se3 C211 C212 C213 175.8(6)
C211 C212 C213 C214 -0.3(10)
C212 C213 C214 C215 0.3(10)
C212 C211 C215 C214 0.0(9)
Se3 C211 C215 C214 -175.4(6)
C213 C214 C215 C211 -0.2(10)
C225 C221 C222 C223 -1.2(10)
Se4 C221 C222 C223 -179.3(6)
C221 C222 C223 C224 0.5(10)
C222 C223 C224 C225 0.3(10)
C223 C224 C225 C221 -1.1(10)
C222 C221 C225 C224 1.4(10)
Se4 C221 C225 C224 179.6(6)
C315 C311 C312 C313 -1.9(10)
C316 C311 C312 C313 166.2(8)
C311 C312 C313 C314 2.1(10)
C312 C313 C314 C315 -1.3(9)
C313 C314 C315 C311 0.2(9)
C312 C311 C315 C314 1.0(9)
C316 C311 C315 C314 -167.0(8)
C312 C311 C316 C318 -74.7(11)
C315 C311 C316 C318 91.0(10)
C312 C311 C316 C317 167.9(9)
C315 C311 C316 C317 -26.4(12)
C312 C311 C316 C319 44.3(12)
C315 C311 C316 C319 -150.0(9)
C325 C321 C322 C323 -0.4(9)
C326 C321 C322 C323 -169.1(8)
C321 C322 C323 C324 2.1(9)
C322 C323 C324 C325 -2.9(9)
C323 C324 C325 C321 2.8(9)
C322 C321 C325 C324 -1.5(9)
C326 C321 C325 C324 167.1(8)
C322 C321 C326 C327 -46.2(12)
C325 C321 C326 C327 147.4(9)
C322 C321 C326 C329 -169.6(8)
C325 C321 C326 C329 24.0(13)
C322 C321 C326 C328 73.7(11)
C325 C321 C326 C328 -92.7(10)
C415 C411 C412 C413 -2.7(10)
C416 C411 C412 C413 168.3(9)
C411 C412 C413 C414 2.2(10)
C412 C413 C414 C415 -0.8(10)
C412 C411 C415 C414 2.2(10)
C416 C411 C415 C414 -169.4(8)
C413 C414 C415 C411 -0.9(10)
C415 C411 C416 C418 -54.9(12)
C412 C411 C416 C418 135.4(9)
C415 C411 C416 C419 65.1(11)
C412 C411 C416 C419 -104.6(11)
C415 C411 C416 C417 -177.2(8)
C412 C411 C416 C417 13.1(13)
C425 C421 C422 C423 -1.5(10)
C426 C421 C422 C423 165.7(8)
C421 C422 C423 C424 1.5(10)
C422 C423 C424 C425 -1.0(9)
C423 C424 C425 C421 0.1(9)
C422 C421 C425 C424 0.9(9)
C426 C421 C425 C424 -166.2(8)
C422 C421 C426 C427 42.5(13)
C425 C421 C426 C427 -152.6(9)
C422 C421 C426 C428 168.0(9)
C425 C421 C426 C428 -27.1(12)
C422 C421 C426 C429 -75.3(11)
C425 C421 C426 C429 89.6(11)
C225 C221 Se4 Hf2 59.1(8)
C222 C221 Se4 Hf2 -123.1(7)
